data_2022110
loop_
_publ_author_name
'Bocian, Aleksandra'
'Gorczy\'nski, Adam'
'Marcinkowski, Dawid'
'Dutkiewicz, Grzegorz'
'Patroniak, Violetta'
'Kubicki, Maciej'

_publ_section_title
;
 Bases, solvates and salts: new benzimidazole- and pyridine-scaffolded
 ligands
;
_journal_coeditor_code EF3005
_journal_issue 4
_journal_name_full 'Acta Crystallographica Section C'
_journal_page_first 367
_journal_page_last 374
_journal_paper_doi 10.1107/S2053229620004131
_journal_volume 76
_journal_year 2020
_chemical_formula_iupac 'C12 H13 N6 +, C F3 O3 S -, H2 O'
_chemical_formula_moiety 'C12 H13 N6 +, C F3 O3 S -, H2 O'
_chemical_formula_sum 'C13 H15 F3 N6 O4 S'
_chemical_formula_weight 408.37
_chemical_name_systematic
;5-{(1<i>E</i>)-[2-(1<i>H</i>-1,3-Benzodiazol-2-yl)-2-methylhydrazinylidene]methyl}-1<i>H</i>-imidazol-3-ium trifluoromethanesulfonate
monohydrate
;
_space_group_crystal_system monoclinic
_space_group_IT_number 14
_space_group_name_Hall '-P 2yn'
_space_group_name_H-M_alt 'P 1 21/n 1'
_atom_sites_solution_hydrogens mixed
_audit_creation_method SHELXL-2014/7
_cell_angle_alpha 90
_cell_angle_beta 95.383(5)
_cell_angle_gamma 90
_cell_formula_units_Z 4
_cell_length_a 8.9818(5)
_cell_length_b 9.5704(5)
_cell_length_c 21.1278(12)
_cell_measurement_reflns_used 2227
_cell_measurement_temperature 295(2)
_cell_measurement_theta_max 25.6030
_cell_measurement_theta_min 3.7660
_cell_volume 1808.12(17)
_computing_cell_refinement
;
CrysAlis PRO (Rigaku OD, 2015)
;
_computing_data_collection
;
CrysAlis PRO (Rigaku OD, 2015)
;
_computing_data_reduction
;
CrysAlis PRO (Rigaku OD, 2015)
;
_computing_molecular_graphics
;
Mercury (Macrae <i>et al.</i>,  2020)
;
_computing_structure_refinement
;
SHELXL2014 (Sheldrick, 2015b)
;
_computing_structure_solution
;
SHELXT (Sheldrick, 2015a)
;
_diffrn_ambient_temperature 295(2)
_diffrn_detector 'CCD plate'
_diffrn_detector_area_resol_mean 16.2413
_diffrn_measured_fraction_theta_full 0.991
_diffrn_measured_fraction_theta_max 0.909
_diffrn_measurement_device 'four-circle diffractometer'
_diffrn_measurement_device_type 'Rigaku Xcalibur Eos'
_diffrn_measurement_method '\w scans'
_diffrn_radiation_monochromator graphite
_diffrn_radiation_probe x-ray
_diffrn_radiation_type 'Mo K\a'
_diffrn_radiation_wavelength 0.71073
_diffrn_reflns_av_R_equivalents 0.0145
_diffrn_reflns_av_unetI/netI 0.0223
_diffrn_reflns_limit_h_max 10
_diffrn_reflns_limit_h_min -11
_diffrn_reflns_limit_k_max 12
_diffrn_reflns_limit_k_min -11
_diffrn_reflns_limit_l_max 26
_diffrn_reflns_limit_l_min -24
_diffrn_reflns_number 7345
_diffrn_reflns_theta_full 25.000
_diffrn_reflns_theta_max 27.017
_diffrn_reflns_theta_min 3.201
_diffrn_source 'fine-focus sealed X-ray tube'
_exptl_absorpt_coefficient_mu 0.242
_exptl_absorpt_correction_T_max 1.00000
_exptl_absorpt_correction_T_min 0.93624
_exptl_absorpt_correction_type multi-scan
_exptl_absorpt_process_details
;
(CrysAlis PRO; Rigaku OD, 2015)
;
_exptl_crystal_colour colourless
_exptl_crystal_density_diffrn 1.500
_exptl_crystal_description prism
_exptl_crystal_F_000 840
_exptl_crystal_size_max 0.4
_exptl_crystal_size_mid 0.25
_exptl_crystal_size_min 0.2
_refine_diff_density_max 0.556
_refine_diff_density_min -0.379
_refine_ls_extinction_method none
_refine_ls_goodness_of_fit_ref 1.034
_refine_ls_hydrogen_treatment mixed
_refine_ls_matrix_type full
_refine_ls_number_parameters 293
_refine_ls_number_reflns 3603
_refine_ls_number_restraints 0
_refine_ls_restrained_S_all 1.034
_refine_ls_R_factor_all 0.0761
_refine_ls_R_factor_gt 0.0599
_refine_ls_shift/su_max 0.000
_refine_ls_shift/su_mean 0.000
_refine_ls_structure_factor_coef Fsqd
_refine_ls_weighting_details 'w=1/[\s^2^(Fo^2^)+(0.0748P)^2^+1.3789P] where P=(Fo^2^+2Fc^2^)/3'
_refine_ls_weighting_scheme calc
_refine_ls_wR_factor_gt 0.1554
_refine_ls_wR_factor_ref 0.1678
_reflns_number_gt 2782
_reflns_number_total 3603
_reflns_threshold_expression 'I > 2\s(I)'
_cod_data_source_file ef3005sup1.cif
_cod_data_source_block 5
_cod_original_sg_symbol_H-M 'P 21/n'
_cod_database_code 2022110
_shelx_space_group_comment
;
The symmetry employed for this shelxl refinement is uniquely defined
by the following loop, which should always be used as a source of
symmetry information in preference to the above space-group names.
They are only intended as comments.
;

loop_
_space_group_symop_operation_xyz
'x, y, z'
'-x+1/2, y+1/2, -z+1/2'
'-x, -y, -z'
'x-1/2, -y-1/2, z-1/2'

loop_
_atom_site_type_symbol
_atom_site_label
_atom_site_fract_x
_atom_site_fract_y
_atom_site_fract_z
_atom_site_U_iso_or_equiv
_atom_site_adp_type
_atom_site_calc_flag
_atom_site_occupancy
_atom_site_disorder_assembly
_atom_site_disorder_group
N N1 0.8811(3) 0.5516(3) 0.41351(11) 0.0539(6) Uani d 1 . .
C C2 0.8038(3) 0.5451(3) 0.46349(12) 0.0459(6) Uani d 1 . .
N N3 0.7686(3) 0.4143(3) 0.48062(12) 0.0490(6) Uani d 1 . .
H H3 0.725(3) 0.391(3) 0.5096(14) 0.046(8) Uiso d 1 . .
C C4 0.8295(3) 0.3244(3) 0.43831(13) 0.0504(7) Uani d 1 . .
C C5 0.8274(4) 0.1801(4) 0.43244(17) 0.0651(9) Uani d 1 . .
H H5 0.777(4) 0.122(4) 0.4631(18) 0.083(12) Uiso d 1 . .
C C6 0.9011(5) 0.1249(4) 0.3836(2) 0.0761(10) Uani d 1 . .
H H6 0.895(4) 0.030(5) 0.381(2) 0.098(14) Uiso d 1 . .
C C7 0.9746(4) 0.2101(5) 0.34283(19) 0.0761(11) Uani d 1 . .
H H7 1.028(4) 0.166(4) 0.3117(18) 0.078(11) Uiso d 1 . .
C C8 0.9750(4) 0.3534(4) 0.34858(17) 0.0682(9) Uani d 1 . .
H H8 1.025(4) 0.414(4) 0.3194(18) 0.078(11) Uiso d 1 . .
C C9 0.9003(3) 0.4112(3) 0.39720(13) 0.0530(7) Uani d 1 . .
N N10 0.7609(3) 0.6599(2) 0.49611(11) 0.0512(6) Uani d 1 . .
C C10 0.8070(4) 0.8006(3) 0.48028(15) 0.0615(8) Uani d 1 . .
H H10A 0.7209 0.8535 0.4641 0.092 Uiso calc 1 . .
H H10B 0.8768 0.7957 0.4486 0.092 Uiso calc 1 . .
H H10C 0.8536 0.8452 0.5177 0.092 Uiso calc 1 . .
N N11 0.6765(3) 0.6323(2) 0.54464(10) 0.0464(5) Uani d 1 . .
C C12 0.6314(3) 0.7334(3) 0.57690(14) 0.0497(7) Uani d 1 . .
H H12 0.656(3) 0.820(3) 0.5692(14) 0.054(8) Uiso d 1 . .
C C13 0.5439(3) 0.7007(3) 0.62923(13) 0.0452(6) Uani d 1 . .
N N14 0.5057(3) 0.5664(3) 0.64411(12) 0.0491(6) Uani d 1 . .
H H14 0.527(4) 0.501(4) 0.6236(17) 0.077(12) Uiso d 1 . .
C C15 0.4250(3) 0.5691(3) 0.69324(14) 0.0521(7) Uani d 1 . .
H H15 0.381(3) 0.492(3) 0.7137(14) 0.060(9) Uiso d 1 . .
N N16 0.4099(3) 0.6999(3) 0.71078(12) 0.0531(6) Uani d 1 . .
H H16 0.353(4) 0.729(4) 0.7424(17) 0.068(10) Uiso d 1 . .
C C17 0.4832(3) 0.7837(3) 0.67137(14) 0.0534(7) Uani d 1 . .
H H17 0.483(3) 0.883(4) 0.6767(15) 0.064(9) Uiso d 1 . .
C C1A 0.7593(5) 0.1925(5) 0.6715(2) 0.0921(13) Uani d 1 . .
F F1A 0.7374(6) 0.2944(4) 0.71194(18) 0.1793(18) Uani d 1 . .
F F2A 0.8792(3) 0.2204(5) 0.6460(3) 0.203(2) Uani d 1 . .
F F3A 0.7821(4) 0.0780(4) 0.70420(18) 0.1551(14) Uani d 1 . .
S S1A 0.59941(9) 0.17915(7) 0.61386(4) 0.0550(3) Uani d 1 . .
O O1A 0.6403(5) 0.0741(3) 0.57192(16) 0.1230(13) Uani d 1 . .
O O2A 0.4833(3) 0.1407(4) 0.65088(18) 0.1133(12) Uani d 1 . .
O O3A 0.5863(3) 0.3149(2) 0.58571(11) 0.0691(7) Uani d 1 . .
O O1W 0.2707(3) 0.7781(3) 0.81181(12) 0.0745(7) Uani d 1 . .
H H1W1 0.310(5) 0.824(5) 0.843(2) 0.120(18) Uiso d 1 . .
H H1W2 0.178(5) 0.743(5) 0.8232(19) 0.096(14) Uiso d 1 . .

loop_
_atom_site_aniso_label
_atom_site_aniso_U_11
_atom_site_aniso_U_22
_atom_site_aniso_U_33
_atom_site_aniso_U_12
_atom_site_aniso_U_13
_atom_site_aniso_U_23
N1 0.0561(14) 0.0583(15) 0.0485(13) -0.0001(11) 0.0119(11) 0.0012(11)
C2 0.0481(14) 0.0464(15) 0.0429(14) 0.0020(12) 0.0025(11) 0.0014(11)
N3 0.0600(14) 0.0461(13) 0.0419(13) 0.0053(11) 0.0107(11) 0.0043(10)
C4 0.0532(16) 0.0530(16) 0.0446(14) 0.0112(13) 0.0034(12) 0.0009(12)
C5 0.081(2) 0.0513(18) 0.0631(19) 0.0162(16) 0.0071(17) -0.0040(15)
C6 0.088(3) 0.060(2) 0.080(2) 0.021(2) 0.006(2) -0.0157(19)
C7 0.073(2) 0.085(3) 0.071(2) 0.023(2) 0.0118(18) -0.020(2)
C8 0.061(2) 0.086(3) 0.0595(19) 0.0084(18) 0.0153(16) -0.0058(18)
C9 0.0470(15) 0.0630(18) 0.0488(15) 0.0080(13) 0.0031(12) -0.0021(13)
N10 0.0647(15) 0.0418(12) 0.0487(13) -0.0028(11) 0.0142(11) 0.0013(10)
C10 0.077(2) 0.0484(17) 0.0599(18) -0.0154(15) 0.0120(16) -0.0013(14)
N11 0.0546(13) 0.0422(12) 0.0431(11) 0.0005(10) 0.0080(10) 0.0009(10)
C12 0.0614(17) 0.0370(15) 0.0510(16) -0.0009(13) 0.0067(13) -0.0020(12)
C13 0.0520(15) 0.0365(13) 0.0467(14) 0.0024(11) 0.0025(11) -0.0032(11)
N14 0.0587(14) 0.0394(13) 0.0495(13) 0.0022(11) 0.0061(11) -0.0061(11)
C15 0.0589(17) 0.0487(16) 0.0492(16) -0.0014(13) 0.0073(13) -0.0021(13)
N16 0.0560(14) 0.0540(15) 0.0502(13) 0.0013(11) 0.0101(11) -0.0105(11)
C17 0.0640(18) 0.0407(15) 0.0560(17) 0.0014(13) 0.0081(14) -0.0083(13)
C1A 0.074(3) 0.093(3) 0.105(3) 0.004(2) -0.009(2) 0.015(3)
F1A 0.234(5) 0.155(3) 0.132(3) 0.008(3) -0.075(3) -0.045(2)
F2A 0.0641(17) 0.268(5) 0.273(5) -0.040(2) 0.001(2) 0.096(4)
F3A 0.133(2) 0.145(3) 0.176(3) 0.022(2) -0.047(2) 0.073(2)
S1A 0.0621(5) 0.0394(4) 0.0640(5) 0.0011(3) 0.0082(3) 0.0052(3)
O1A 0.211(4) 0.0481(15) 0.109(2) 0.0202(19) 0.010(2) -0.0251(15)
O2A 0.0668(16) 0.124(3) 0.153(3) 0.0063(16) 0.0326(18) 0.064(2)
O3A 0.1047(18) 0.0394(11) 0.0649(13) 0.0120(11) 0.0166(12) 0.0039(10)
O1W 0.0820(18) 0.0836(18) 0.0609(14) -0.0136(14) 0.0227(13) -0.0227(13)

loop_
_atom_type_symbol
_atom_type_description
_atom_type_scat_dispersion_real
_atom_type_scat_dispersion_imag
_atom_type_scat_source
C C 0.0033 0.0016 'International Tables Vol C Tables 4.2.6.8 and 6.1.1.4'
H H 0.0000 0.0000 'International Tables Vol C Tables 4.2.6.8 and 6.1.1.4'
F F 0.0171 0.0103 'International Tables Vol C Tables 4.2.6.8 and 6.1.1.4'
N N 0.0061 0.0033 'International Tables Vol C Tables 4.2.6.8 and 6.1.1.4'
O O 0.0106 0.0060 'International Tables Vol C Tables 4.2.6.8 and 6.1.1.4'
S S 0.1246 0.1234 'International Tables Vol C Tables 4.2.6.8 and 6.1.1.4'

loop_
_geom_angle_atom_site_label_1
_geom_angle_atom_site_label_2
_geom_angle_atom_site_label_3
_geom_angle_site_symmetry_1
_geom_angle_site_symmetry_3
_geom_angle
_geom_angle_publ_flag
C2 N1 C9 . . 103.8(2) ?
N1 C2 N3 . . 114.4(2) ?
N1 C2 N10 . . 124.0(3) ?
N3 C2 N10 . . 121.7(2) ?
C2 N3 C4 . . 106.6(2) ?
C2 N3 H3 . . 128(2) ?
C4 N3 H3 . . 125(2) ?
C5 C4 N3 . . 132.2(3) ?
C5 C4 C9 . . 122.7(3) ?
N3 C4 C9 . . 105.1(3) ?
C6 C5 C4 . . 116.4(4) ?
C6 C5 H5 . . 124(2) ?
C4 C5 H5 . . 120(2) ?
C5 C6 C7 . . 121.6(4) ?
C5 C6 H6 . . 113(3) ?
C7 C6 H6 . . 125(3) ?
C8 C7 C6 . . 121.7(4) ?
C8 C7 H7 . . 120(2) ?
C6 C7 H7 . . 118(2) ?
C7 C8 C9 . . 117.6(4) ?
C7 C8 H8 . . 122(2) ?
C9 C8 H8 . . 120(2) ?
C8 C9 C4 . . 120.0(3) ?
C8 C9 N1 . . 129.9(3) ?
C4 C9 N1 . . 110.1(2) ?
N11 N10 C2 . . 115.3(2) ?
N11 N10 C10 . . 123.0(2) ?
C2 N10 C10 . . 121.7(2) ?
N10 C10 H10A . . 109.5 ?
N10 C10 H10B . . 109.5 ?
H10A C10 H10B . . 109.5 ?
N10 C10 H10C . . 109.5 ?
H10A C10 H10C . . 109.5 ?
H10B C10 H10C . . 109.5 ?
C12 N11 N10 . . 119.0(2) ?
N11 C12 C13 . . 117.8(3) ?
N11 C12 H12 . . 122(2) ?
C13 C12 H12 . . 120(2) ?
C17 C13 N14 . . 106.0(3) ?
C17 C13 C12 . . 131.2(3) ?
N14 C13 C12 . . 122.8(2) ?
C15 N14 C13 . . 109.2(2) ?
C15 N14 H14 . . 129(3) ?
C13 N14 H14 . . 122(3) ?
N16 C15 N14 . . 108.6(3) ?
N16 C15 H15 . . 123.1(19) ?
N14 C15 H15 . . 128.4(19) ?
C15 N16 C17 . . 108.5(3) ?
C15 N16 H16 . . 125(2) ?
C17 N16 H16 . . 126(2) ?
C13 C17 N16 . . 107.7(3) ?
C13 C17 H17 . . 132.2(19) ?
N16 C17 H17 . . 120.1(19) ?
F2A C1A F3A . . 107.6(4) ?
F2A C1A F1A . . 107.5(5) ?
F3A C1A F1A . . 107.6(5) ?
F2A C1A S1A . . 112.4(4) ?
F3A C1A S1A . . 112.1(3) ?
F1A C1A S1A . . 109.4(3) ?
O2A S1A O1A . . 114.3(2) ?
O2A S1A O3A . . 115.59(17) ?
O1A S1A O3A . . 113.71(17) ?
O2A S1A C1A . . 103.2(2) ?
O1A S1A C1A . . 103.7(2) ?
O3A S1A C1A . . 104.28(19) ?
H1W1 O1W H1W2 . . 107(4) ?

loop_
_geom_bond_atom_site_label_1
_geom_bond_atom_site_label_2
_geom_bond_site_symmetry_2
_geom_bond_distance
_geom_bond_publ_flag
N1 C2 . 1.319(3) ?
N1 C9 . 1.402(4) ?
C2 N3 . 1.349(4) ?
C2 N10 . 1.371(3) ?
N3 C4 . 1.390(4) ?
N3 H3 . 0.79(3) ?
C4 C5 . 1.386(4) ?
C4 C9 . 1.398(4) ?
C5 C6 . 1.383(5) ?
C5 H5 . 0.99(4) ?
C6 C7 . 1.395(6) ?
C6 H6 . 0.91(4) ?
C7 C8 . 1.376(5) ?
C7 H7 . 0.95(4) ?
C8 C9 . 1.393(4) ?
C8 H8 . 0.99(4) ?
N10 N11 . 1.357(3) ?
N10 C10 . 1.456(4) ?
C10 H10A . 0.9600 ?
C10 H10B . 0.9600 ?
C10 H10C . 0.9600 ?
N11 C12 . 1.272(3) ?
C12 C13 . 1.450(4) ?
C12 H12 . 0.88(3) ?
C13 C17 . 1.346(4) ?
C13 N14 . 1.374(3) ?
N14 C15 . 1.321(4) ?
N14 H14 . 0.79(4) ?
C15 N16 . 1.316(4) ?
C15 H15 . 0.96(3) ?
N16 C17 . 1.369(4) ?
N16 H16 . 0.92(4) ?
C17 H17 . 0.96(3) ?
C1A F2A . 1.276(6) ?
C1A F3A . 1.301(5) ?
C1A F1A . 1.324(6) ?
C1A S1A . 1.798(4) ?
S1A O2A . 1.410(3) ?
S1A O1A . 1.411(3) ?
S1A O3A . 1.429(2) ?
O1W H1W1 . 0.85(5) ?
O1W H1W2 . 0.95(5) ?

_cod_database_fobs_code 2022110
